data_7702415
loop_
_publ_author_name
'Yamamoto, Yasuhiro'
'Sugawara, Ken-ichiro'
'Aiko, Tsuyoshi'
'Ma, Jian-Fang'

_publ_contact_author
;
    ENTER NAME
 ENTER ADDRESS
;
_publ_section_title
;
 Reaction of [RuCl2(DMSO)4] with aromatic phosphines bearing ortho-methoxy
 groups&#x200A;&#x2020;
;
_journal_issue 22
_journal_name_full 'Journal of the Chemical Society, Dalton Transactions'
_journal_page_first 4003
_journal_paper_doi 10.1039/a906435d
_journal_year 1999
_chemical_compound_source compound4b
_chemical_formula_sum 'C48 H59 Cl4 O10 P2 Ru S2'
_chemical_formula_weight 1164.94
_space_group_IT_number 2
_space_group_name_Hall '-P 1'
_space_group_name_H-M_alt 'P -1'
_symmetry_cell_setting triclinic
_symmetry_Int_Tables_number 2
_symmetry_space_group_name_H-M 'P -1'
_audit_creation_date 'Wed Mar 10 10:26:07 1999'
_audit_creation_method 'from TEXRAY.INF file'
_cell_angle_alpha 102.13(2)
_cell_angle_beta 110.07(2)
_cell_angle_gamma 102.09(2)
_cell_formula_units_Z 2
_cell_length_a 14.253(3)
_cell_length_b 16.592(3)
_cell_length_c 12.623(3)
_cell_measurement_reflns_used 22
_cell_measurement_temperature 298.2
_cell_measurement_theta_max 13.4
_cell_measurement_theta_min 10.1
_cell_volume 2609.3(11)
_computing_cell_refinement 'MSC/AFC Diffractometer Control'
_computing_data_collection 'MSC/AFC Diffractometer Control'
_computing_data_reduction teXsan
_computing_publication_material teXsan
_computing_structure_refinement teXsan
_diffrn_ambient_temperature 298.2
_diffrn_measurement_device 'Rigaku AFC5S'
_diffrn_measurement_method \w-2\q
_diffrn_orient_matrix_UB_11 -0.01431
_diffrn_orient_matrix_UB_12 0.00072
_diffrn_orient_matrix_UB_13 0.07235
_diffrn_orient_matrix_UB_21 -0.02876
_diffrn_orient_matrix_UB_22 -0.06463
_diffrn_orient_matrix_UB_23 -0.02910
_diffrn_orient_matrix_UB_31 0.07160
_diffrn_orient_matrix_UB_32 -0.00405
_diffrn_orient_matrix_UB_33 0.04211
_diffrn_radiation_detector 'scintillation counter'
_diffrn_radiation_monochromator graphite
_diffrn_radiation_source 'Rigaku sealed tube'
_diffrn_radiation_type 'Mo K\a'
_diffrn_radiation_wavelength 0.7107
_diffrn_reflns_av_R_equivalents 2.21
_diffrn_reflns_av_sigmaI/netI 0.071
_diffrn_reflns_limit_h_max 16
_diffrn_reflns_limit_h_min 0
_diffrn_reflns_limit_k_max 19
_diffrn_reflns_limit_k_min -19
_diffrn_reflns_limit_l_max 14
_diffrn_reflns_limit_l_min -15
_diffrn_reflns_number 9584
_diffrn_reflns_reduction_process 'Lp corrections applied'
_diffrn_reflns_theta_max 25.02
_diffrn_reflns_theta_min 2.25
_diffrn_standards_decay_% -0.10
_diffrn_standards_interval_count 150
_diffrn_standards_number 3
_exptl_absorpt_coefficient_mu 0.701
_exptl_absorpt_correction_T_max 1.000
_exptl_absorpt_correction_T_min 0.863
_exptl_absorpt_correction_type '\y scans(North,Phillips & Mathews,1968)'
_exptl_crystal_colour yellow
_exptl_crystal_density_diffrn 1.483
_exptl_crystal_density_meas ?
_exptl_crystal_description prismatic
_exptl_crystal_F_000 1202.00
_exptl_crystal_size_max 0.500
_exptl_crystal_size_mid 0.200
_exptl_crystal_size_min 0.100
_refine_diff_density_max 0.51
_refine_diff_density_min -0.35
_refine_ls_extinction_method none
_refine_ls_goodness_of_fit_obs 1.879
_refine_ls_hydrogen_treatment noref
_refine_ls_matrix_type full
_refine_ls_number_constraints 0
_refine_ls_number_parameters 604
_refine_ls_number_reflns 4831
_refine_ls_number_restraints 0
_refine_ls_R_factor_obs 0.0509
_refine_ls_shift/esd_max 0.2550
_refine_ls_shift/esd_mean 0.0340
_refine_ls_structure_factor_coef F
_refine_ls_weighting_details 'w = 1/[\s^2^(Fo) + 0.00040|Fo|^2^]'
_refine_ls_weighting_scheme calc
_refine_ls_wR_factor_obs 0.0645
_reflns_number_observed 4831
_reflns_number_total 9176
_reflns_observed_criterion >3.0sigma(I)
_cod_data_source_file 906435d.txt
_cod_data_source_block 4b
_cod_depositor_comments
;
The following automatic conversions were performed:

data item '_exptl_crystal_density_meas' value 'not measured' was
changed to '?' -- the value is perceived as not measured.

data item '_refine_ls_weighting_scheme' value 'w = 1/[\s^2^(Fo) +
0.00040|Fo|^2^]' was changed to 'calc'. A new data item
'_refine_ls_weighting_details' was created with the value set to 'w =
1/[\s^2^(Fo) + 0.00040|Fo|^2^]'.

Automatic conversion script
Id: cif_fix_values 6909 2019-04-08 15:41:33Z antanas 
;
_cod_original_cell_volume 2609(1)
_cod_original_sg_symbol_H-M 'P -1       '
_cod_original_formula_sum 'C48 H59 Cl4 O10 P2 S2 Ru '
_cod_database_code 7702415

loop_
_symmetry_equiv_pos_as_xyz
'   +x,   +y,   +z'
'   -x,   -y,   -z'

loop_
_atom_site_aniso_label
_atom_site_aniso_U_11
_atom_site_aniso_U_22
_atom_site_aniso_U_33
_atom_site_aniso_U_12
_atom_site_aniso_U_13
_atom_site_aniso_U_23
Ru(1) 0.0402(3) 0.0394(2) 0.0561(3) 0.0134(2) 0.0153(2) 0.0106(2)
Cl(1) 0.078(1) 0.0766(10) 0.0728(10) 0.0306(8) 0.0427(8) 0.0220(8)
Cl(2) 0.186(3) 0.082(1) 0.106(2) 0.034(2) 0.014(2) 0.000(1)
Cl(3) 0.092(2) 0.145(2) 0.167(2) 0.032(1) 0.056(2) 0.033(2)
Cl(4) 0.192(2) 0.107(1) 0.126(2) 0.071(1) 0.090(1) 0.049(1)
S(1) 0.074(1) 0.0527(9) 0.135(1) 0.0274(8) 0.050(1) 0.0417(9)
S(2) 0.0492(10) 0.0524(8) 0.0560(9) 0.0161(7) 0.0101(8) 0.0141(7)
P(1) 0.0348(9) 0.0401(8) 0.0569(9) 0.0102(7) 0.0140(7) 0.0071(7)
P(2) 0.059(1) 0.0555(9) 0.0489(9) 0.0294(7) 0.0178(8) 0.0123(7)
O(1) 0.061(3) 0.084(3) 0.063(3) 0.016(2) 0.028(2) 0.004(2)
O(2) 0.036(2) 0.063(2) 0.066(2) 0.013(2) 0.017(2) -0.003(2)
O(3) 0.100(3) 0.082(3) 0.092(3) 0.032(2) 0.066(2) 0.035(2)
O(4) 0.074(3) 0.047(2) 0.062(2) 0.030(2) 0.034(2) 0.021(2)
O(5) 0.207(6) 0.103(4) 0.237(6) 0.075(4) 0.142(4) 0.083(4)
O(6) 0.075(4) 0.103(4) 0.255(7) 0.028(3) -0.032(5) 0.055(4)
O(7) 0.119(4) 0.090(3) 0.071(3) 0.044(3) 0.061(2) 0.031(2)
O(8) 0.118(3) 0.081(3) 0.079(3) 0.042(2) 0.066(2) 0.020(2)
O(9) 0.155(4) 0.154(4) 0.073(3) 0.109(3) 0.052(3) 0.019(3)
O(10) 0.058(3) 0.079(3) 0.045(2) 0.016(2) 0.005(2) 0.008(2)
C(1) 0.034(3) 0.038(3) 0.056(3) 0.008(2) 0.012(3) 0.008(2)
C(2) 0.052(4) 0.045(3) 0.056(3) 0.016(3) 0.020(3) 0.011(3)
C(3) 0.058(4) 0.054(4) 0.048(4) 0.005(3) 0.008(3) 0.004(3)
C(4) 0.043(4) 0.050(3) 0.066(4) 0.002(3) 0.002(3) 0.001(3)
C(5) 0.029(3) 0.065(4) 0.079(4) 0.008(3) 0.010(3) 0.012(3)
C(6) 0.034(3) 0.041(3) 0.067(4) 0.010(3) 0.011(3) 0.008(3)
C(7) 0.086(5) 0.123(6) 0.083(5) 0.042(4) 0.044(4) 0.013(4)
C(8) 0.032(3) 0.040(3) 0.055(3) 0.007(2) 0.011(3) 0.005(3)
C(9) 0.044(4) 0.059(4) 0.065(4) 0.005(3) 0.024(3) 0.014(3)
C(10) 0.064(4) 0.054(3) 0.079(4) 0.005(3) 0.030(3) 0.030(3)
C(11) 0.062(5) 0.048(3) 0.078(4) 0.008(3) 0.016(4) 0.025(3)
C(12) 0.065(4) 0.046(3) 0.061(4) 0.018(3) 0.013(3) 0.007(3)
C(13) 0.040(4) 0.036(3) 0.061(4) 0.009(3) 0.005(3) 0.011(3)
C(14) 0.162(7) 0.111(6) 0.144(6) 0.039(5) 0.118(5) 0.044(5)
C(15) 0.035(3) 0.057(3) 0.053(3) 0.015(3) 0.016(3) 0.010(3)
C(16) 0.044(4) 0.058(4) 0.134(6) 0.009(3) 0.028(4) 0.015(4)
C(17) 0.039(4) 0.091(5) 0.147(7) 0.012(4) 0.032(4) 0.024(5)
C(18) 0.046(4) 0.109(5) 0.089(5) 0.039(4) 0.034(3) 0.029(4)
C(19) 0.073(5) 0.076(4) 0.101(5) 0.043(3) 0.039(4) 0.031(4)
C(20) 0.048(4) 0.058(3) 0.078(4) 0.021(3) 0.027(3) 0.019(3)
C(21) 0.089(6) 0.061(4) 0.164(7) -0.017(4) 0.038(5) 0.038(4)
C(22) 0.117(6) 0.078(4) 0.093(5) 0.031(4) 0.029(4) 0.057(3)
C(23) 0.152(9) 0.260(9) 0.153(7) -0.161(7) -0.080(6) 0.138(6)
C(24) 0.085(8) 0.35(1) 0.211(10) 0.027(8) 0.003(7) -0.214(8)
C(25) 0.045(3) 0.064(3) 0.049(3) 0.027(3) 0.016(3) 0.014(3)
C(26) 0.063(4) 0.066(4) 0.049(3) 0.025(3) 0.021(3) 0.016(3)
C(27) 0.075(5) 0.063(4) 0.088(5) 0.021(3) 0.024(4) 0.034(3)
C(28) 0.076(5) 0.051(4) 0.086(5) 0.022(3) 0.017(4) 0.007(3)
C(29) 0.075(5) 0.059(4) 0.071(4) 0.028(3) 0.028(3) 0.000(3)
C(30) 0.059(4) 0.064(4) 0.054(3) 0.021(3) 0.023(3) 0.015(3)
C(31) 0.103(6) 0.146(6) 0.102(5) 0.053(5) 0.062(4) 0.055(4)
C(32) 0.161(7) 0.114(6) 0.114(5) 0.041(5) 0.103(4) 0.015(5)
C(33) 0.060(4) 0.063(3) 0.050(3) 0.030(3) 0.027(3) 0.018(3)
C(34) 0.090(5) 0.082(4) 0.087(4) 0.053(3) 0.058(3) 0.037(3)
C(35) 0.122(5) 0.096(5) 0.143(5) 0.069(4) 0.100(4) 0.063(4)
C(36) 0.072(5) 0.092(5) 0.182(7) 0.045(4) 0.074(4) 0.058(5)
C(37) 0.046(4) 0.075(4) 0.114(5) 0.015(3) 0.023(4) 0.036(4)
C(38) 0.062(4) 0.051(3) 0.074(4) 0.020(3) 0.032(3) 0.026(3)
C(39) 0.217(7) 0.137(5) 0.086(5) 0.124(5) 0.091(4) 0.044(4)
C(40) 0.106(7) 0.102(6) 0.083(5) 0.012(5) 0.022(5) 0.021(4)
C(41) 0.053(4) 0.049(3) 0.062(4) 0.024(3) 0.017(3) 0.011(3)
C(42) 0.055(4) 0.053(3) 0.074(4) 0.008(3) 0.011(3) 0.019(3)
C(43) 0.078(6) 0.084(5) 0.096(5) 0.009(4) 0.013(4) 0.045(4)
C(44) 0.108(7) 0.096(5) 0.113(6) 0.010(5) 0.049(5) 0.044(4)
C(45) 0.061(5) 0.109(6) 0.162(7) 0.028(4) 0.056(5) 0.053(5)
C(46) 0.064(5) 0.102(5) 0.112(5) 0.033(4) 0.037(4) 0.051(4)
C(47) 0.086(5) 0.065(4) 0.058(4) 0.041(3) 0.010(3) 0.009(3)
C(48) 0.089(5) 0.129(6) 0.088(5) 0.063(4) 0.043(4) 0.042(4)

loop_
_atom_site_label
_atom_site_fract_x
_atom_site_fract_y
_atom_site_fract_z
_atom_site_U_iso_or_equiv
_atom_site_thermal_displace_type
_atom_site_calc_flag
_atom_site_occupancy
Ru1 0.28675(4) 0.25386(3) 1.12865(4) 0.0470(1) Uani d 1.00
Cl1 0.1994(1) 0.2805(1) 1.2664(1) 0.0713(5) Uani d 1.00
Cl2 -0.3526(2) 0.0855(1) 0.2517(2) 0.1439(10) Uani d 1.00
Cl3 -0.1099(2) 0.2464(2) -0.0450(3) 0.1372(10) Uani d 1.00
Cl4 0.0135(2) 0.4246(1) 0.0701(2) 0.1277(9) Uani d 1.00
S1 0.2796(2) 0.1234(1) 1.1563(2) 0.0815(6) Uani d 1.00
S2 0.4440(1) 0.32111(9) 1.2742(1) 0.0562(5) Uani d 1.00
P1 0.3314(1) 0.23458(9) 0.9722(1) 0.0469(4) Uani d 1.00
P2 -0.2187(1) 0.24772(10) 0.4436(1) 0.0544(5) Uani d 1.00
O1 0.2860(3) 0.1108(3) 0.7207(4) 0.073(1) Uani d 1.00
O2 0.1375(3) 0.1981(2) 0.9910(3) 0.061(1) Uani d 1.00
O3 0.3686(4) 0.2981(3) 0.7726(4) 0.082(1) Uani d 1.00
O4 0.2813(3) 0.3734(2) 1.1040(3) 0.057(1) Uani d 1.00
O5 0.3258(5) 0.0646(4) 1.1016(6) 0.158(3) Uani d 1.00
O6 0.5079(4) 0.2754(4) 1.3288(7) 0.173(3) Uani d 1.00
O7 -0.1568(4) 0.3575(3) 0.3240(4) 0.084(1) Uani d 1.00
O8 -0.2557(4) 0.3616(3) 0.6385(4) 0.085(1) Uani d 1.00
O9 -0.1382(4) 0.1638(3) 0.2670(4) 0.118(2) Uani d 1.00
O10 -0.0466(3) 0.3179(3) 0.6580(3) 0.068(1) Uani d 1.00
C1 0.2140(4) 0.1546(3) 0.8554(5) 0.046(2) Uani d 1.00
C2 0.1979(5) 0.1052(3) 0.7425(5) 0.052(2) Uani d 1.00
C3 0.0999(5) 0.0542(4) 0.6618(5) 0.061(2) Uani d 1.00
C4 0.0150(5) 0.0542(4) 0.6911(6) 0.064(2) Uani d 1.00
C5 0.0266(4) 0.1023(4) 0.7998(6) 0.064(2) Uani d 1.00
C6 0.1270(4) 0.1535(3) 0.8861(5) 0.052(2) Uani d 1.00
C7 0.2763(6) 0.0647(5) 0.6077(6) 0.096(3) Uani d 1.00
C8 0.3323(4) 0.3363(3) 0.9408(5) 0.047(2) Uani d 1.00
C9 0.3494(5) 0.3604(4) 0.8465(5) 0.059(2) Uani d 1.00
C10 0.3419(5) 0.4381(4) 0.8285(5) 0.066(2) Uani d 1.00
C11 0.3158(5) 0.4921(4) 0.9037(6) 0.067(2) Uani d 1.00
C12 0.2960(5) 0.4722(4) 0.9950(5) 0.063(2) Uani d 1.00
C13 0.3024(4) 0.3925(3) 1.0177(5) 0.052(2) Uani d 1.00
C14 0.4133(7) 0.3242(5) 0.6952(8) 0.123(3) Uani d 1.00
C15 0.4482(4) 0.2088(4) 0.9658(5) 0.050(2) Uani d 1.00
C16 0.5335(5) 0.2715(4) 0.9743(7) 0.085(2) Uani d 1.00
C17 0.6236(5) 0.2528(5) 0.9736(8) 0.098(3) Uani d 1.00
C18 0.6257(5) 0.1697(5) 0.9609(6) 0.077(2) Uani d 1.00
C19 0.5442(6) 0.1075(4) 0.9522(6) 0.079(2) Uani d 1.00
C20 0.4536(5) 0.1260(4) 0.9532(5) 0.060(2) Uani d 1.00
C21 0.1439(6) 0.0592(4) 1.1022(8) 0.115(3) Uani d 1.00
C22 0.3207(6) 0.1268(4) 1.3037(6) 0.094(2) Uani d 1.00
C23 0.5260(8) 0.3925(7) 1.2412(9) 0.254(4) Uani d 1.00
C24 0.4405(8) 0.3969(9) 1.389(1) 0.288(5) Uani d 1.00
C25 -0.2086(4) 0.3619(4) 0.4793(5) 0.053(2) Uani d 1.00
C26 -0.1754(5) 0.4063(4) 0.4099(5) 0.059(2) Uani d 1.00
C27 -0.1630(5) 0.4935(4) 0.4316(6) 0.076(2) Uani d 1.00
C28 -0.1858(6) 0.5359(4) 0.5222(6) 0.078(2) Uani d 1.00
C29 -0.2177(5) 0.4948(4) 0.5919(6) 0.071(2) Uani d 1.00
C30 -0.2275(5) 0.4071(4) 0.5721(5) 0.059(2) Uani d 1.00
C31 -0.1031(6) 0.3961(6) 0.2647(7) 0.106(3) Uani d 1.00
C32 -0.2827(7) 0.3999(5) 0.7298(7) 0.120(3) Uani d 1.00
C33 -0.0913(5) 0.2375(4) 0.4662(5) 0.054(2) Uani d 1.00
C34 -0.0635(5) 0.1960(4) 0.3780(6) 0.073(2) Uani d 1.00
C35 0.0376(6) 0.1923(5) 0.4065(7) 0.097(3) Uani d 1.00
C36 0.1093(6) 0.2283(5) 0.5205(9) 0.103(3) Uani d 1.00
C37 0.0868(5) 0.2701(4) 0.6091(7) 0.081(2) Uani d 1.00
C38 -0.0147(5) 0.2755(4) 0.5802(5) 0.060(2) Uani d 1.00
C39 -0.1197(7) 0.1113(5) 0.1757(6) 0.125(3) Uani d 1.00
C40 0.0210(7) 0.3528(5) 0.7782(7) 0.106(3) Uani d 1.00
C41 -0.2741(5) 0.1908(3) 0.5245(5) 0.056(2) Uani d 1.00
C42 -0.2193(5) 0.1502(4) 0.5976(6) 0.067(2) Uani d 1.00
C43 -0.2651(6) 0.1033(5) 0.6529(7) 0.092(3) Uani d 1.00
C44 -0.3662(7) 0.0953(5) 0.6380(7) 0.106(3) Uani d 1.00
C45 -0.4231(6) 0.1356(5) 0.5628(8) 0.106(3) Uani d 1.00
C46 -0.3765(6) 0.1822(5) 0.5078(7) 0.088(2) Uani d 1.00
C47 -0.3139(5) 0.1982(4) 0.2909(5) 0.074(2) Uani d 1.00
C48 0.0132(6) 0.3191(5) 0.0516(6) 0.093(3) Uani d 1.00
H1 0.0899 0.0189 0.5863 0.0730 Uiso calc 1.00
H2 -0.0532 0.0197 0.6343 0.0750 Uiso calc 1.00
H3 -0.0339 0.1008 0.8164 0.0760 Uiso calc 1.00
H4 0.2444 0.0047 0.5915 0.1141 Uiso calc 1.00
H5 0.2347 0.0850 0.5492 0.1141 Uiso calc 1.00
H6 0.3443 0.0736 0.6067 0.1141 Uiso calc 1.00
H7 0.3546 0.4542 0.7655 0.0783 Uiso calc 1.00
H8 0.3111 0.5461 0.8927 0.0791 Uiso calc 1.00
H9 0.2775 0.5120 1.0439 0.0740 Uiso calc 1.00
H10 0.4238 0.2761 0.6499 0.1454 Uiso calc 1.00
H11 0.3676 0.3466 0.6430 0.1454 Uiso calc 1.00
H12 0.4793 0.3683 0.7403 0.1454 Uiso calc 1.00
H13 0.5304 0.3282 0.9794 0.1033 Uiso calc 1.00
H14 0.6823 0.2965 0.9811 0.1174 Uiso calc 1.00
H15 0.6869 0.1560 0.9592 0.0925 Uiso calc 1.00
H16 0.5485 0.0504 0.9447 0.0936 Uiso calc 1.00
H17 0.3961 0.0813 0.9458 0.0736 Uiso calc 1.00
H18 0.1129 0.0433 1.0185 0.1385 Uiso calc 1.00
H19 0.1075 0.0918 1.1344 0.1385 Uiso calc 1.00
H20 0.1407 0.0083 1.1264 0.1385 Uiso calc 1.00
H21 0.3948 0.1494 1.3410 0.1129 Uiso calc 1.00
H22 0.2904 0.1628 1.3413 0.1129 Uiso calc 1.00
H23 0.2988 0.0699 1.3078 0.1129 Uiso calc 1.00
H24 0.5101 0.4222 1.4507 0.3472 Uiso calc 1.00
H25 0.4167 0.4404 1.3619 0.3472 Uiso calc 1.00
H26 0.3958 0.3691 1.4204 0.3472 Uiso calc 1.00
H27 0.5803 0.4316 1.3122 0.2950 Uiso calc 1.00
H28 0.4865 0.4242 1.1984 0.2950 Uiso calc 1.00
H29 0.5536 0.3621 1.1939 0.2950 Uiso calc 1.00
H30 -0.1406 0.5245 0.3847 0.0914 Uiso calc 1.00
H31 -0.1788 0.5957 0.5365 0.0921 Uiso calc 1.00
H32 -0.2337 0.5253 0.6529 0.0839 Uiso calc 1.00
H33 -0.1427 0.4280 0.2240 0.1264 Uiso calc 1.00
H34 -0.0365 0.4333 0.3200 0.1264 Uiso calc 1.00
H35 -0.0959 0.3521 0.2091 0.1264 Uiso calc 1.00
H36 -0.3438 0.4166 0.6965 0.1418 Uiso calc 1.00
H37 -0.2267 0.4497 0.7843 0.1418 Uiso calc 1.00
H38 -0.2969 0.3595 0.7698 0.1418 Uiso calc 1.00
H39 0.0563 0.1645 0.3462 0.1143 Uiso calc 1.00
H40 0.1777 0.2232 0.5368 0.1239 Uiso calc 1.00
H41 0.1398 0.2951 0.6874 0.0981 Uiso calc 1.00
H42 -0.0621 0.1448 0.1660 0.1479 Uiso calc 1.00
H43 -0.1804 0.0925 0.1042 0.1479 Uiso calc 1.00
H44 -0.1037 0.0630 0.1977 0.1479 Uiso calc 1.00
H45 -0.0142 0.3800 0.8206 0.1283 Uiso calc 1.00
H46 0.0380 0.3073 0.8084 0.1283 Uiso calc 1.00
H47 0.0821 0.3937 0.7878 0.1283 Uiso calc 1.00
H48 -0.1485 0.1551 0.6090 0.0802 Uiso calc 1.00
H49 -0.2266 0.0755 0.7020 0.1130 Uiso calc 1.00
H50 -0.3988 0.0629 0.6769 0.1265 Uiso calc 1.00
H51 -0.4938 0.1305 0.5506 0.1263 Uiso calc 1.00
H52 -0.4154 0.2092 0.4569 0.1040 Uiso calc 1.00
H53 0.3021 0.0082 1.1072 0.1904 Uiso calc 1.00
H54 0.3059 0.0609 1.0199 0.1904 Uiso calc 1.00
H55 0.4005 0.0856 1.1407 0.1904 Uiso calc 1.00
H56 -0.2828 0.2172 0.2367 0.0768 Uiso calc 1.00
H57 -0.3741 0.2196 0.2764 0.0768 Uiso calc 1.00
H58 0.0345 0.3083 0.1274 0.1100 Uiso calc 1.00
H59 0.0652 0.3090 0.0210 0.1100 Uiso calc 1.00

loop_
_atom_type_symbol
_atom_type_oxidation_number
_atom_type_number_in_cell
_atom_type_scat_dispersion_real
_atom_type_scat_dispersion_imag
_atom_type_scat_source
C 0 96 0.003 0.002
;International Tables for Crystallography
(1992, Vol. C, Tables 4.2.6.8 and 6.1.1.1)
;
H 0 118 0.000 0.000
;International Tables for Crystallography
(1992, Vol. C, Table 6.1.1.2)
;
O 0 20 0.011 0.006
;International Tables for Crystallography
(1992, Vol. C, Tables 4.2.6.8 and 6.1.1.1)
;
Ru 0 2 -1.259 0.836
;International Tables for Crystallography
(1992, Vol. C, Tables 4.2.6.8 and 6.1.1.1)
;
Cl 0 8 0.148 0.159
;International Tables for Crystallography
(1992, Vol. C, Tables 4.2.6.8 and 6.1.1.1)
;
P 0 4 0.102 0.094
;International Tables for Crystallography
(1992, Vol. C, Tables 4.2.6.8 and 6.1.1.1)
;
S 0 4 0.125 0.123
;International Tables for Crystallography
(1992, Vol. C, Tables 4.2.6.8 and 6.1.1.1)
;

loop_
_geom_angle_atom_site_label_1
_geom_angle_atom_site_label_2
_geom_angle_atom_site_label_3
_geom_angle
_geom_angle_site_symmetry_1
_geom_angle_site_symmetry_2
_geom_angle_site_symmetry_3
_geom_angle_publ_flag
Cl(1) Ru(1) S(1) 88.06(7) 1_555 1_555 1_555 yes
Cl(1) Ru(1) S(2) 91.55(6) 1_555 1_555 1_555 yes
Cl(1) Ru(1) P(1) 165.96(6) 1_555 1_555 1_555 yes
Cl(1) Ru(1) O(2) 87.8(1) 1_555 1_555 1_555 yes
Cl(1) Ru(1) O(4) 88.0(1) 1_555 1_555 1_555 yes
S(1) Ru(1) S(2) 94.75(6) 1_555 1_555 1_555 yes
S(1) Ru(1) P(1) 99.06(7) 1_555 1_555 1_555 yes
S(1) Ru(1) O(2) 88.8(1) 1_555 1_555 1_555 yes
S(1) Ru(1) O(4) 175.2(1) 1_555 1_555 1_555 yes
S(2) Ru(1) P(1) 99.84(6) 1_555 1_555 1_555 yes
S(2) Ru(1) O(2) 176.4(1) 1_555 1_555 1_555 yes
S(2) Ru(1) O(4) 88.2(1) 1_555 1_555 1_555 yes
P(1) Ru(1) O(2) 80.3(1) 1_555 1_555 1_555 yes
P(1) Ru(1) O(4) 84.2(1) 1_555 1_555 1_555 yes
O(2) Ru(1) O(4) 88.3(1) 1_555 1_555 1_555 yes
Ru(1) S(1) O(5) 121.7(3) 1_555 1_555 1_555 yes
Ru(1) S(1) C(21) 109.3(3) 1_555 1_555 1_555 yes
Ru(1) S(1) C(22) 113.8(2) 1_555 1_555 1_555 yes
O(5) S(1) C(21) 103.2(4) 1_555 1_555 1_555 yes
O(5) S(1) C(22) 106.7(4) 1_555 1_555 1_555 yes
C(21) S(1) C(22) 99.5(4) 1_555 1_555 1_555 yes
Ru(1) S(2) O(6) 121.8(2) 1_555 1_555 1_555 yes
Ru(1) S(2) C(23) 114.6(3) 1_555 1_555 1_555 yes
Ru(1) S(2) C(24) 112.5(4) 1_555 1_555 1_555 yes
O(6) S(2) C(23) 103.2(5) 1_555 1_555 1_555 yes
O(6) S(2) C(24) 105.4(6) 1_555 1_555 1_555 yes
C(23) S(2) C(24) 96.0(7) 1_555 1_555 1_555 yes
Ru(1) P(1) C(1) 102.3(2) 1_555 1_555 1_555 yes
Ru(1) P(1) C(8) 101.2(2) 1_555 1_555 1_555 yes
Ru(1) P(1) C(15) 127.1(2) 1_555 1_555 1_555 yes
C(1) P(1) C(8) 105.7(2) 1_555 1_555 1_555 yes
C(1) P(1) C(15) 110.3(3) 1_555 1_555 1_555 yes
C(8) P(1) C(15) 108.3(3) 1_555 1_555 1_555 yes
C(25) P(2) C(33) 108.7(3) 1_555 1_555 1_555 yes
C(25) P(2) C(41) 114.5(3) 1_555 1_555 1_555 yes
C(25) P(2) C(47) 105.9(3) 1_555 1_555 1_555 yes
C(33) P(2) C(41) 110.4(3) 1_555 1_555 1_555 yes
C(33) P(2) C(47) 113.5(3) 1_555 1_555 1_555 yes
C(41) P(2) C(47) 103.9(3) 1_555 1_555 1_555 yes
C(2) O(1) C(7) 119.0(5) 1_555 1_555 1_555 yes
Ru(1) O(2) C(6) 119.7(4) 1_555 1_555 1_555 yes
C(9) O(3) C(14) 117.8(5) 1_555 1_555 1_555 yes
Ru(1) O(4) C(13) 118.5(3) 1_555 1_555 1_555 yes
S(1) O(5) H(53) 110.3(6) 1_555 1_555 1_555 no
S(1) O(5) H(54) 110.0(5) 1_555 1_555 1_555 no
S(1) O(5) H(55) 110.1(5) 1_555 1_555 1_555 no
H(53) O(5) H(54) 108.9(6) 1_555 1_555 1_555 no
H(53) O(5) H(55) 108.9(6) 1_555 1_555 1_555 no
H(54) O(5) H(55) 108.7(7) 1_555 1_555 1_555 no
C(26) O(7) C(31) 120.7(6) 1_555 1_555 1_555 yes
C(30) O(8) C(32) 121.0(6) 1_555 1_555 1_555 yes
C(34) O(9) C(39) 119.8(6) 1_555 1_555 1_555 yes
C(38) O(10) C(40) 120.0(6) 1_555 1_555 1_555 yes
P(1) C(1) C(2) 130.1(5) 1_555 1_555 1_555 yes
P(1) C(1) C(6) 109.9(4) 1_555 1_555 1_555 yes
C(2) C(1) C(6) 119.6(5) 1_555 1_555 1_555 yes
O(1) C(2) C(1) 115.4(5) 1_555 1_555 1_555 yes
O(1) C(2) C(3) 123.4(6) 1_555 1_555 1_555 yes
C(1) C(2) C(3) 121.2(6) 1_555 1_555 1_555 yes
C(2) C(3) C(4) 119.1(6) 1_555 1_555 1_555 yes
C(2) C(3) H(1) 120.8(7) 1_555 1_555 1_555 no
C(4) C(3) H(1) 120.0(6) 1_555 1_555 1_555 no
C(3) C(4) C(5) 121.8(5) 1_555 1_555 1_555 yes
C(3) C(4) H(2) 119.0(6) 1_555 1_555 1_555 no
C(5) C(4) H(2) 119.2(7) 1_555 1_555 1_555 no
C(4) C(5) C(6) 120.4(6) 1_555 1_555 1_555 yes
C(4) C(5) H(3) 119.3(6) 1_555 1_555 1_555 no
C(6) C(5) H(3) 120.3(6) 1_555 1_555 1_555 no
O(2) C(6) C(1) 122.2(5) 1_555 1_555 1_555 yes
O(2) C(6) C(5) 120.0(6) 1_555 1_555 1_555 yes
C(1) C(6) C(5) 117.8(5) 1_555 1_555 1_555 yes
O(1) C(7) H(4) 109.6(7) 1_555 1_555 1_555 no
O(1) C(7) H(5) 109.6(7) 1_555 1_555 1_555 no
O(1) C(7) H(6) 109.3(6) 1_555 1_555 1_555 no
H(4) C(7) H(5) 109.7(7) 1_555 1_555 1_555 no
H(4) C(7) H(6) 109.2(8) 1_555 1_555 1_555 no
H(5) C(7) H(6) 109.4(8) 1_555 1_555 1_555 no
P(1) C(8) C(9) 127.4(5) 1_555 1_555 1_555 yes
P(1) C(8) C(13) 112.6(5) 1_555 1_555 1_555 yes
C(9) C(8) C(13) 119.7(5) 1_555 1_555 1_555 yes
O(3) C(9) C(8) 114.4(5) 1_555 1_555 1_555 yes
O(3) C(9) C(10) 123.9(6) 1_555 1_555 1_555 yes
C(8) C(9) C(10) 121.7(6) 1_555 1_555 1_555 yes
C(9) C(10) C(11) 118.3(6) 1_555 1_555 1_555 yes
C(9) C(10) H(7) 121.1(7) 1_555 1_555 1_555 no
C(11) C(10) H(7) 120.5(6) 1_555 1_555 1_555 no
C(10) C(11) C(12) 123.1(6) 1_555 1_555 1_555 yes
C(10) C(11) H(8) 119.1(7) 1_555 1_555 1_555 no
C(12) C(11) H(8) 117.8(7) 1_555 1_555 1_555 no
C(11) C(12) C(13) 121.0(6) 1_555 1_555 1_555 yes
C(11) C(12) H(9) 119.4(6) 1_555 1_555 1_555 no
C(13) C(12) H(9) 119.6(7) 1_555 1_555 1_555 no
O(4) C(13) C(8) 123.4(5) 1_555 1_555 1_555 yes
O(4) C(13) C(12) 120.4(6) 1_555 1_555 1_555 yes
C(8) C(13) C(12) 116.2(6) 1_555 1_555 1_555 yes
O(3) C(14) H(10) 110.0(7) 1_555 1_555 1_555 no
O(3) C(14) H(11) 109.9(8) 1_555 1_555 1_555 no
O(3) C(14) H(12) 110.0(7) 1_555 1_555 1_555 no
H(10) C(14) H(11) 109.2(8) 1_555 1_555 1_555 no
H(10) C(14) H(12) 108.9(9) 1_555 1_555 1_555 no
H(11) C(14) H(12) 108.8(8) 1_555 1_555 1_555 no
P(1) C(15) C(16) 121.5(5) 1_555 1_555 1_555 yes
P(1) C(15) C(20) 120.5(5) 1_555 1_555 1_555 yes
C(16) C(15) C(20) 118.0(6) 1_555 1_555 1_555 yes
C(15) C(16) C(17) 121.6(7) 1_555 1_555 1_555 yes
C(15) C(16) H(13) 119.6(7) 1_555 1_555 1_555 no
C(17) C(16) H(13) 118.7(7) 1_555 1_555 1_555 no
C(16) C(17) C(18) 118.4(7) 1_555 1_555 1_555 yes
C(16) C(17) H(14) 121.1(8) 1_555 1_555 1_555 no
C(18) C(17) H(14) 120.4(8) 1_555 1_555 1_555 no
C(17) C(18) C(19) 121.3(7) 1_555 1_555 1_555 yes
C(17) C(18) H(15) 119.1(7) 1_555 1_555 1_555 no
C(19) C(18) H(15) 119.6(8) 1_555 1_555 1_555 no
C(18) C(19) C(20) 120.4(6) 1_555 1_555 1_555 yes
C(18) C(19) H(16) 119.4(8) 1_555 1_555 1_555 no
C(20) C(19) H(16) 120.2(7) 1_555 1_555 1_555 no
C(15) C(20) C(19) 120.2(6) 1_555 1_555 1_555 yes
C(15) C(20) H(17) 120.3(6) 1_555 1_555 1_555 no
C(19) C(20) H(17) 119.6(6) 1_555 1_555 1_555 no
S(1) C(21) H(18) 109.5(7) 1_555 1_555 1_555 no
S(1) C(21) H(19) 109.4(5) 1_555 1_555 1_555 no
S(1) C(21) H(20) 109.2(7) 1_555 1_555 1_555 no
H(18) C(21) H(19) 110.0(9) 1_555 1_555 1_555 no
H(18) C(21) H(20) 109.5(7) 1_555 1_555 1_555 no
H(19) C(21) H(20) 109.3(9) 1_555 1_555 1_555 no
S(1) C(22) H(21) 109.2(7) 1_555 1_555 1_555 no
S(1) C(22) H(22) 109.1(5) 1_555 1_555 1_555 no
S(1) C(22) H(23) 109.1(5) 1_555 1_555 1_555 no
H(21) C(22) H(22) 110.0(7) 1_555 1_555 1_555 no
H(21) C(22) H(23) 109.8(7) 1_555 1_555 1_555 no
H(22) C(22) H(23) 109.7(8) 1_555 1_555 1_555 no
S(2) C(23) H(27) 109.4(8) 1_555 1_555 1_555 no
S(2) C(23) H(28) 108.5(9) 1_555 1_555 1_555 no
S(2) C(23) H(29) 109.7(8) 1_555 1_555 1_555 no
H(27) C(23) H(28) 109(1) 1_555 1_555 1_555 no
H(27) C(23) H(29) 110(1) 1_555 1_555 1_555 no
H(28) C(23) H(29) 109(1) 1_555 1_555 1_555 no
S(2) C(24) H(24) 108.8(9) 1_555 1_555 1_555 no
S(2) C(24) H(25) 110(1) 1_555 1_555 1_555 no
S(2) C(24) H(26) 109.4(10) 1_555 1_555 1_555 no
H(24) C(24) H(25) 109(1) 1_555 1_555 1_555 no
H(24) C(24) H(26) 108(1) 1_555 1_555 1_555 no
H(25) C(24) H(26) 110(1) 1_555 1_555 1_555 no
P(2) C(25) C(26) 115.9(5) 1_555 1_555 1_555 yes
P(2) C(25) C(30) 124.8(5) 1_555 1_555 1_555 yes
C(26) C(25) C(30) 119.2(6) 1_555 1_555 1_555 yes
O(7) C(26) C(25) 114.9(5) 1_555 1_555 1_555 yes
O(7) C(26) C(27) 124.6(6) 1_555 1_555 1_555 yes
C(25) C(26) C(27) 120.4(6) 1_555 1_555 1_555 yes
C(26) C(27) C(28) 118.8(7) 1_555 1_555 1_555 yes
C(26) C(27) H(30) 121.2(7) 1_555 1_555 1_555 no
C(28) C(27) H(30) 119.9(7) 1_555 1_555 1_555 no
C(27) C(28) C(29) 122.3(6) 1_555 1_555 1_555 yes
C(27) C(28) H(31) 119.3(8) 1_555 1_555 1_555 no
C(29) C(28) H(31) 118.4(8) 1_555 1_555 1_555 no
C(28) C(29) C(30) 118.9(6) 1_555 1_555 1_555 yes
C(28) C(29) H(32) 120.6(7) 1_555 1_555 1_555 no
C(30) C(29) H(32) 120.5(7) 1_555 1_555 1_555 no
O(8) C(30) C(25) 116.6(5) 1_555 1_555 1_555 yes
O(8) C(30) C(29) 123.2(6) 1_555 1_555 1_555 yes
C(25) C(30) C(29) 120.3(6) 1_555 1_555 1_555 yes
O(7) C(31) H(33) 108.6(8) 1_555 1_555 1_555 no
O(7) C(31) H(34) 109.5(7) 1_555 1_555 1_555 no
O(7) C(31) H(35) 109.0(8) 1_555 1_555 1_555 no
H(33) C(31) H(34) 110.1(9) 1_555 1_555 1_555 no
H(33) C(31) H(35) 109.4(8) 1_555 1_555 1_555 no
H(34) C(31) H(35) 110.3(9) 1_555 1_555 1_555 no
O(8) C(32) H(36) 109.3(7) 1_555 1_555 1_555 no
O(8) C(32) H(37) 109.9(8) 1_555 1_555 1_555 no
O(8) C(32) H(38) 109.6(8) 1_555 1_555 1_555 no
H(36) C(32) H(37) 109.2(9) 1_555 1_555 1_555 no
H(36) C(32) H(38) 109.3(9) 1_555 1_555 1_555 no
H(37) C(32) H(38) 109.5(8) 1_555 1_555 1_555 no
P(2) C(33) C(34) 125.3(4) 1_555 1_555 1_555 yes
P(2) C(33) C(38) 116.3(5) 1_555 1_555 1_555 yes
C(34) C(33) C(38) 118.4(6) 1_555 1_555 1_555 yes
O(9) C(34) C(33) 117.0(6) 1_555 1_555 1_555 yes
O(9) C(34) C(35) 123.1(7) 1_555 1_555 1_555 yes
C(33) C(34) C(35) 119.9(6) 1_555 1_555 1_555 yes
C(34) C(35) C(36) 119.5(8) 1_555 1_555 1_555 yes
C(34) C(35) H(39) 119.7(8) 1_555 1_555 1_555 no
C(36) C(35) H(39) 120.8(9) 1_555 1_555 1_555 no
C(35) C(36) C(37) 122.9(8) 1_555 1_555 1_555 yes
C(35) C(36) H(40) 116.9(9) 1_555 1_555 1_555 no
C(37) C(36) H(40) 120.2(9) 1_555 1_555 1_555 no
C(36) C(37) C(38) 117.8(7) 1_555 1_555 1_555 yes
C(36) C(37) H(41) 120.0(8) 1_555 1_555 1_555 no
C(38) C(37) H(41) 122.3(8) 1_555 1_555 1_555 no
O(10) C(38) C(33) 114.5(6) 1_555 1_555 1_555 yes
O(10) C(38) C(37) 124.0(6) 1_555 1_555 1_555 yes
C(33) C(38) C(37) 121.4(7) 1_555 1_555 1_555 yes
O(9) C(39) H(42) 108.9(7) 1_555 1_555 1_555 no
O(9) C(39) H(43) 109.0(8) 1_555 1_555 1_555 no
O(9) C(39) H(44) 109.2(7) 1_555 1_555 1_555 no
H(42) C(39) H(43) 109.8(8) 1_555 1_555 1_555 no
H(42) C(39) H(44) 109.7(9) 1_555 1_555 1_555 no
H(43) C(39) H(44) 110.2(8) 1_555 1_555 1_555 no
O(10) C(40) H(45) 108.9(7) 1_555 1_555 1_555 no
O(10) C(40) H(46) 109.2(6) 1_555 1_555 1_555 no
O(10) C(40) H(47) 110.0(7) 1_555 1_555 1_555 no
H(45) C(40) H(46) 108.6(9) 1_555 1_555 1_555 no
H(45) C(40) H(47) 109.8(8) 1_555 1_555 1_555 no
H(46) C(40) H(47) 110.3(9) 1_555 1_555 1_555 no
P(2) C(41) C(42) 122.0(5) 1_555 1_555 1_555 yes
P(2) C(41) C(46) 119.2(5) 1_555 1_555 1_555 yes
C(42) C(41) C(46) 118.6(7) 1_555 1_555 1_555 yes
C(41) C(42) C(43) 120.8(7) 1_555 1_555 1_555 yes
C(41) C(42) H(48) 119.3(7) 1_555 1_555 1_555 no
C(43) C(42) H(48) 119.8(7) 1_555 1_555 1_555 no
C(42) C(43) C(44) 121.0(7) 1_555 1_555 1_555 yes
C(42) C(43) H(49) 119.6(9) 1_555 1_555 1_555 no
C(44) C(43) H(49) 119.4(9) 1_555 1_555 1_555 no
C(43) C(44) C(45) 118.6(8) 1_555 1_555 1_555 yes
C(43) C(44) H(50) 121.6(9) 1_555 1_555 1_555 no
C(45) C(44) H(50) 119.8(10) 1_555 1_555 1_555 no
C(44) C(45) C(46) 119.9(8) 1_555 1_555 1_555 yes
C(44) C(45) H(51) 120.0(10) 1_555 1_555 1_555 no
C(46) C(45) H(51) 120.1(9) 1_555 1_555 1_555 no
C(41) C(46) C(45) 121.0(7) 1_555 1_555 1_555 yes
C(41) C(46) H(52) 119.5(8) 1_555 1_555 1_555 no
C(45) C(46) H(52) 119.5(8) 1_555 1_555 1_555 no
Cl(2) C(47) P(2) 111.7(3) 1_555 1_555 1_555 yes
Cl(2) C(47) H(56) 109.3(5) 1_555 1_555 1_555 no
Cl(2) C(47) H(57) 111.1(5) 1_555 1_555 1_555 no
P(2) C(47) H(56) 109.5(5) 1_555 1_555 1_555 no
P(2) C(47) H(57) 111.2(5) 1_555 1_555 1_555 no
H(56) C(47) H(57) 103.7(6) 1_555 1_555 1_555 no
Cl(3) C(48) Cl(4) 111.8(4) 1_555 1_555 1_555 yes
Cl(3) C(48) H(58) 109.8(6) 1_555 1_555 1_555 no
Cl(3) C(48) H(59) 109.4(6) 1_555 1_555 1_555 no
Cl(4) C(48) H(58) 110.0(6) 1_555 1_555 1_555 no
Cl(4) C(48) H(59) 109.6(6) 1_555 1_555 1_555 no
H(58) C(48) H(59) 106.1(7) 1_555 1_555 1_555 no

loop_
_geom_bond_atom_site_label_1
_geom_bond_atom_site_label_2
_geom_bond_distance
_geom_bond_site_symmetry_1
_geom_bond_site_symmetry_2
_geom_bond_publ_flag
Ru(1) Cl(1) 2.482(2) 1_555 1_555 yes
Ru(1) S(1) 2.250(2) 1_555 1_555 yes
Ru(1) S(2) 2.216(2) 1_555 1_555 yes
Ru(1) P(1) 2.257(2) 1_555 1_555 yes
Ru(1) O(2) 2.089(4) 1_555 1_555 yes
Ru(1) O(4) 2.084(4) 1_555 1_555 yes
Cl(2) C(47) 1.744(6) 1_555 1_555 yes
Cl(3) C(48) 1.745(7) 1_555 1_555 yes
Cl(4) C(48) 1.716(8) 1_555 1_555 yes
S(1) O(5) 1.470(7) 1_555 1_555 yes
S(1) C(21) 1.808(8) 1_555 1_555 yes
S(1) C(22) 1.733(7) 1_555 1_555 yes
S(2) O(6) 1.398(6) 1_555 1_555 yes
S(2) C(23) 1.704(10) 1_555 1_555 yes
S(2) C(24) 1.73(1) 1_555 1_555 yes
P(1) C(1) 1.813(5) 1_555 1_555 yes
P(1) C(8) 1.812(6) 1_555 1_555 yes
P(1) C(15) 1.826(6) 1_555 1_555 yes
P(2) C(25) 1.816(6) 1_555 1_555 yes
P(2) C(33) 1.790(6) 1_555 1_555 yes
P(2) C(41) 1.791(7) 1_555 1_555 yes
P(2) C(47) 1.818(6) 1_555 1_555 yes
O(1) C(2) 1.364(7) 1_555 1_555 yes
O(1) C(7) 1.414(8) 1_555 1_555 yes
O(2) C(6) 1.315(7) 1_555 1_555 yes
O(3) C(9) 1.379(8) 1_555 1_555 yes
O(3) C(14) 1.428(9) 1_555 1_555 yes
O(4) C(13) 1.308(7) 1_555 1_555 yes
O(7) C(26) 1.349(7) 1_555 1_555 yes
O(7) C(31) 1.395(9) 1_555 1_555 yes
O(8) C(30) 1.343(7) 1_555 1_555 yes
O(8) C(32) 1.407(9) 1_555 1_555 yes
O(9) C(34) 1.343(7) 1_555 1_555 yes
O(9) C(39) 1.429(9) 1_555 1_555 yes
O(10) C(38) 1.347(8) 1_555 1_555 yes
O(10) C(40) 1.400(8) 1_555 1_555 yes
C(1) C(2) 1.401(8) 1_555 1_555 yes
C(1) C(6) 1.419(8) 1_555 1_555 yes
C(2) C(3) 1.367(7) 1_555 1_555 yes
C(3) C(4) 1.380(9) 1_555 1_555 yes
C(4) C(5) 1.370(9) 1_555 1_555 yes
C(5) C(6) 1.410(7) 1_555 1_555 yes
C(8) C(9) 1.411(8) 1_555 1_555 yes
C(8) C(13) 1.435(8) 1_555 1_555 yes
C(9) C(10) 1.375(8) 1_555 1_555 yes
C(10) C(11) 1.365(9) 1_555 1_555 yes
C(11) C(12) 1.365(9) 1_555 1_555 yes
C(12) C(13) 1.426(8) 1_555 1_555 yes
C(15) C(16) 1.380(8) 1_555 1_555 yes
C(15) C(20) 1.370(8) 1_555 1_555 yes
C(16) C(17) 1.385(10) 1_555 1_555 yes
C(17) C(18) 1.363(10) 1_555 1_555 yes
C(18) C(19) 1.338(9) 1_555 1_555 yes
C(19) C(20) 1.393(9) 1_555 1_555 yes
C(25) C(26) 1.393(9) 1_555 1_555 yes
C(25) C(30) 1.393(8) 1_555 1_555 yes
C(26) C(27) 1.377(8) 1_555 1_555 yes
C(27) C(28) 1.39(1) 1_555 1_555 yes
C(28) C(29) 1.357(10) 1_555 1_555 yes
C(29) C(30) 1.391(8) 1_555 1_555 yes
C(33) C(34) 1.402(9) 1_555 1_555 yes
C(33) C(38) 1.383(7) 1_555 1_555 yes
C(34) C(35) 1.378(10) 1_555 1_555 yes
C(35) C(36) 1.36(1) 1_555 1_555 yes
C(36) C(37) 1.36(1) 1_555 1_555 yes
C(37) C(38) 1.392(9) 1_555 1_555 yes
C(41) C(42) 1.378(8) 1_555 1_555 yes
C(41) C(46) 1.373(9) 1_555 1_555 yes
C(42) C(43) 1.36(1) 1_555 1_555 yes
C(43) C(44) 1.36(1) 1_555 1_555 yes
C(44) C(45) 1.40(1) 1_555 1_555 yes
C(45) C(46) 1.36(1) 1_555 1_555 yes

loop_
_geom_contact_atom_site_label_1
_geom_contact_atom_site_label_2
_geom_contact_distance
_geom_contact_site_symmetry_1
_geom_contact_site_symmetry_2
Cl(1) C(48) 3.362(7) 1_555 1_556
Cl(2) C(7) 3.494(9) 1_555 2_556
Cl(2) C(19) 3.518(7) 1_555 2_556
Cl(2) C(20) 3.549(6) 1_555 2_556
Cl(4) Cl(4) 3.368(5) 1_555 2_565
Cl(4) C(31) 3.461(9) 1_555 1_555
O(2) C(48) 3.086(9) 1_555 1_556
O(4) C(48) 3.524(9) 1_555 1_556
O(6) C(46) 3.193(10) 1_555 1_656
O(6) C(47) 3.20(1) 1_555 1_656
C(10) C(23) 3.49(1) 1_555 2_667
C(24) C(24) 3.57(2) 1_555 2_668
